data_4123532
loop_
_publ_author_name
'Kumar, Pankaj'
'Lee, Yong-Min'
'Park, Young Jun'
'Siegler, Maxime A.'
'Karlin, Kenneth D.'
'Nam, Wonwoo'

_publ_section_title
;
 Reactions of Co(III)-Nitrosyl Complexes with Superoxide and Their
 Mechanistic Insights.
;
_journal_issue 13
_journal_name_full 'Journal of the American Chemical Society'
_journal_page_first 4284
_journal_page_last 4287
_journal_paper_doi 10.1021/ja513234b
_journal_volume 137
_journal_year 2015
_chemical_formula_moiety 'C12 H28 Co N5 O, 2(Cl O4)'
_chemical_formula_sum 'C12 H28 Cl2 Co N5 O9'
_chemical_formula_weight 516.22
_chemical_name_common '(12-TMC) cobalt(III) nitroxyl perchlorate'
_chemical_name_systematic
;
 ?
;
_space_group_crystal_system monoclinic
_space_group_IT_number 14
_space_group_name_Hall '-P 2yn'
_space_group_name_H-M_alt 'P 1 21/n 1'
_symmetry_space_group_name_Hall '-P 2yn'
_symmetry_space_group_name_H-M 'P 1 21/n 1'
_atom_sites_solution_hydrogens geom
_atom_sites_solution_primary direct
_atom_sites_solution_secondary difmap
_audit_creation_method SHELXL-2013
_cell_angle_alpha 90
_cell_angle_beta 90.136(3)
_cell_angle_gamma 90
_cell_formula_units_Z 4
_cell_length_a 9.0049(3)
_cell_length_b 12.5151(3)
_cell_length_c 18.9162(5)
_cell_measurement_reflns_used 26527
_cell_measurement_temperature 100(2)
_cell_measurement_theta_max 30.54
_cell_measurement_theta_min 1.95
_cell_volume 2131.80(10)
_computing_cell_refinement
;
CrysAlisPro, Agilent Technologies,
Version 1.171.37.31 (release 29-11-2013 CrysAlis171 .NET)
(compiled Nov 29 2013,14:25:01)
;
_computing_data_collection
;
CrysAlisPro, Agilent Technologies,
Version 1.171.37.31 (release 29-11-2013 CrysAlis171 .NET)
(compiled Nov 29 2013,14:25:01)
;
_computing_data_reduction
;
CrysAlisPro, Agilent Technologies,
Version 1.171.37.31 (release 29-11-2013 CrysAlis171 .NET)
(compiled Nov 29 2013,14:25:01)
;
_computing_molecular_graphics 'SHELXTL v6.10 (Sheldrick, 2008)'
_computing_publication_material 'SHELXTL v6.10 (Sheldrick, 2008)'
_computing_structure_refinement 'SHELXL-2013 (Sheldrick, 2013)'
_computing_structure_solution 'SHELXS-2013 (Sheldrick, 2013)'
_diffrn_ambient_temperature 100(2)
_diffrn_measured_fraction_theta_full 1.001
_diffrn_measured_fraction_theta_max 1.001
_diffrn_measurement_device_type 'Bruker SMART CCD area-detector'
_diffrn_radiation_monochromator graphite
_diffrn_radiation_source 'fine-focus sealed tube'
_diffrn_radiation_type MoK\a
_diffrn_radiation_wavelength 0.71073
_diffrn_reflns_av_R_equivalents 0.0241
_diffrn_reflns_av_unetI/netI 0.0115
_diffrn_reflns_Laue_measured_fraction_full 1.001
_diffrn_reflns_Laue_measured_fraction_max 1.001
_diffrn_reflns_limit_h_max 11
_diffrn_reflns_limit_h_min -11
_diffrn_reflns_limit_k_max 16
_diffrn_reflns_limit_k_min -16
_diffrn_reflns_limit_l_max 24
_diffrn_reflns_limit_l_min -24
_diffrn_reflns_number 36761
_diffrn_reflns_point_group_measured_fraction_full 1.001
_diffrn_reflns_point_group_measured_fraction_max 1.001
_diffrn_reflns_theta_full 25.242
_diffrn_reflns_theta_max 27.484
_diffrn_reflns_theta_min 1.951
_exptl_absorpt_coefficient_mu 1.109
_exptl_absorpt_correction_T_max 1.000
_exptl_absorpt_correction_T_min 0.828
_exptl_absorpt_correction_type multi-scan
_exptl_absorpt_process_details
;
CrysAlisPro, Agilent Technologies,
Version 1.171.37.31 (release 29-11-2013 CrysAlis171 .NET)
(compiled Nov 29 2013,14:25:01)
Empirical absorption correction using spherical harmonics,
 implemented in SCALE3 ABSPACK scaling algorithm.
;
_exptl_crystal_colour 'dark pink'
_exptl_crystal_density_diffrn 1.608
_exptl_crystal_description block
_exptl_crystal_F_000 1072
_exptl_crystal_size_max 0.35
_exptl_crystal_size_mid 0.09
_exptl_crystal_size_min 0.08
_refine_diff_density_max 0.462
_refine_diff_density_min -0.258
_refine_diff_density_rms 0.062
_refine_ls_extinction_method none
_refine_ls_goodness_of_fit_ref 1.056
_refine_ls_hydrogen_treatment constr
_refine_ls_matrix_type full
_refine_ls_number_parameters 416
_refine_ls_number_reflns 4890
_refine_ls_number_restraints 546
_refine_ls_restrained_S_all 1.011
_refine_ls_R_factor_all 0.0247
_refine_ls_R_factor_gt 0.0244
_refine_ls_shift/su_max 0.002
_refine_ls_shift/su_mean 0.000
_refine_ls_structure_factor_coef Fsqd
_refine_ls_weighting_details
;
 w=1/[\s^2^(Fo^2^)+(0.0383P)^2^+0.8957P]
 where P=(Fo^2^+2Fc^2^)/3
;
_refine_ls_weighting_scheme calc
_refine_ls_wR_factor_gt 0.0637
_refine_ls_wR_factor_ref 0.0639
_reflns_Friedel_coverage 0.000
_reflns_number_gt 4841
_reflns_number_total 4890
_reflns_threshold_expression 'I > 2\s(I)'
_cod_data_source_file ja513234b_si_002.cif
_cod_data_source_block (12-TMC)Co(NO)(ClO~4~)~2~
_cod_depositor_comments 'Adding full bibliography for 4123530--4123533.cif.'
_cod_database_code 4123532
_shelx_space_group_comment
;
The symmetry employed for this shelxl refinement is uniquely defined
by the following loop, which should always be used as a source of
symmetry information in preference to the above space-group names.
They are only intended as comments.
;
_shelxl_version_number 2013-2

loop_
_space_group_symop_operation_xyz
'x, y, z'
'-x+1/2, y+1/2, -z+1/2'
'-x, -y, -z'
'x-1/2, -y-1/2, z-1/2'

loop_
_atom_site_label
_atom_site_type_symbol
_atom_site_fract_x
_atom_site_fract_y
_atom_site_fract_z
_atom_site_U_iso_or_equiv
_atom_site_adp_type
_atom_site_occupancy
_atom_site_site_symmetry_order
_atom_site_calc_flag
_atom_site_refinement_flags_posn
_atom_site_refinement_flags_adp
_atom_site_refinement_flags_occupancy
_atom_site_disorder_assembly
_atom_site_disorder_group
Co1 Co 0.74689(3) 0.20582(2) 0.13158(2) 0.01554(6) Uani 1 1 d . . . . .
N5 N 0.72695(19) 0.06490(11) 0.14232(8) 0.0243(3) Uani 1 1 d . . . . .
O1 O 0.7157(2) 0.00006(11) 0.09919(8) 0.0390(4) Uani 1 1 d . . . . .
C1 C 1.0443(4) 0.2607(4) 0.1617(2) 0.0236(8) Uani 0.501(4) 1 d D U P A 1
H1A H 1.1087 0.1969 0.1577 0.028 Uiso 0.501(4) 1 calc R U P A 1
H1B H 1.1000 0.3172 0.1871 0.028 Uiso 0.501(4) 1 calc R U P A 1
C2 C 0.9998(5) 0.2995(4) 0.0893(2) 0.0240(9) Uani 0.501(4) 1 d D U P A 1
H2A H 0.9509 0.3701 0.0932 0.029 Uiso 0.501(4) 1 calc R U P A 1
H2B H 1.0891 0.3076 0.0594 0.029 Uiso 0.501(4) 1 calc R U P A 1
C3 C 0.8189(5) 0.2697(4) -0.0067(2) 0.0210(8) Uani 0.501(4) 1 d D U P A 1
H3A H 0.8837 0.3249 -0.0279 0.025 Uiso 0.501(4) 1 calc R U P A 1
H3B H 0.7998 0.2141 -0.0428 0.025 Uiso 0.501(4) 1 calc R U P A 1
C4 C 0.6755(5) 0.3190(4) 0.0156(2) 0.0233(8) Uani 0.501(4) 1 d D U P A 1
H4A H 0.6168 0.3396 -0.0265 0.028 Uiso 0.501(4) 1 calc R U P A 1
H4B H 0.6950 0.3841 0.0439 0.028 Uiso 0.501(4) 1 calc R U P A 1
C5 C 0.4668(5) 0.2967(4) 0.0960(2) 0.0247(10) Uani 0.501(4) 1 d D U P A 1
H5A H 0.3846 0.2461 0.1053 0.030 Uiso 0.501(4) 1 calc R U P A 1
H5B H 0.4282 0.3547 0.0654 0.030 Uiso 0.501(4) 1 calc R U P A 1
C6 C 0.5224(5) 0.3433(4) 0.1652(2) 0.0219(8) Uani 0.501(4) 1 d D U P A 1
H6A H 0.5887 0.4047 0.1559 0.026 Uiso 0.501(4) 1 calc R U P A 1
H6B H 0.4376 0.3686 0.1939 0.026 Uiso 0.501(4) 1 calc R U P A 1
C7 C 0.6930(5) 0.3071(4) 0.2643(3) 0.0222(9) Uani 0.501(4) 1 d D U P A 1
H7A H 0.6437 0.3738 0.2799 0.027 Uiso 0.501(4) 1 calc R U P A 1
H7B H 0.6970 0.2575 0.3050 0.027 Uiso 0.501(4) 1 calc R U P A 1
C8 C 0.8475(5) 0.3313(4) 0.2392(3) 0.0215(9) Uani 0.501(4) 1 d D U P A 1
H8A H 0.9124 0.3486 0.2800 0.026 Uiso 0.501(4) 1 calc R U P A 1
H8B H 0.8462 0.3934 0.2068 0.026 Uiso 0.501(4) 1 calc R U P A 1
C9 C 0.9406(15) 0.1479(11) 0.2540(8) 0.027(2) Uani 0.501(4) 1 d D U P A 1
H9A H 0.9866 0.0870 0.2300 0.040 Uiso 0.501(4) 1 calc R U P A 1
H9B H 0.8489 0.1246 0.2771 0.040 Uiso 0.501(4) 1 calc R U P A 1
H9C H 1.0094 0.1762 0.2897 0.040 Uiso 0.501(4) 1 calc R U P A 1
C10 C 0.978(2) 0.1229(11) 0.0330(10) 0.022(2) Uani 0.501(4) 1 d D U P A 1
H10A H 1.0532 0.1429 -0.0018 0.033 Uiso 0.501(4) 1 calc R U P A 1
H10B H 0.9080 0.0721 0.0116 0.033 Uiso 0.501(4) 1 calc R U P A 1
H10C H 1.0257 0.0897 0.0740 0.033 Uiso 0.501(4) 1 calc R U P A 1
C11 C 0.5282(16) 0.1533(10) 0.0135(7) 0.0189(19) Uani 0.501(4) 1 d D U P A 1
H11A H 0.4665 0.1849 -0.0238 0.028 Uiso 0.501(4) 1 calc R U P A 1
H11B H 0.4675 0.1052 0.0423 0.028 Uiso 0.501(4) 1 calc R U P A 1
H11C H 0.6096 0.1129 -0.0080 0.028 Uiso 0.501(4) 1 calc R U P A 1
C12 C 0.4980(17) 0.1784(12) 0.2344(7) 0.025(2) Uani 0.501(4) 1 d D U P A 1
H12A H 0.4308 0.2149 0.2671 0.038 Uiso 0.501(4) 1 calc R U P A 1
H12B H 0.5522 0.1222 0.2597 0.038 Uiso 0.501(4) 1 calc R U P A 1
H12C H 0.4403 0.1464 0.1959 0.038 Uiso 0.501(4) 1 calc R U P A 1
N1 N 0.9055(11) 0.2334(8) 0.2011(5) 0.0203(15) Uani 0.501(4) 1 d D U P A 1
N2 N 0.8951(10) 0.2206(8) 0.0561(5) 0.0196(14) Uani 0.501(4) 1 d D U P A 1
N3 N 0.5904(9) 0.2398(8) 0.0589(4) 0.0204(14) Uani 0.501(4) 1 d D U P A 1
N4 N 0.6061(11) 0.2572(8) 0.2046(5) 0.0206(15) Uani 0.501(4) 1 d D U P A 1
C1' C 1.0017(5) 0.3116(4) 0.1726(2) 0.0224(8) Uani 0.499(4) 1 d D U P A 2
H1'1 H 1.0883 0.3264 0.2034 0.027 Uiso 0.499(4) 1 calc R U P A 2
H1'2 H 0.9535 0.3804 0.1608 0.027 Uiso 0.499(4) 1 calc R U P A 2
C2' C 1.0524(5) 0.2577(4) 0.1061(2) 0.0231(8) Uani 0.499(4) 1 d D U P A 2
H2'1 H 1.1111 0.3082 0.0771 0.028 Uiso 0.499(4) 1 calc R U P A 2
H2'2 H 1.1162 0.1957 0.1179 0.028 Uiso 0.499(4) 1 calc R U P A 2
C3' C 0.8663(5) 0.3079(4) 0.0173(2) 0.0202(8) Uani 0.499(4) 1 d D U P A 2
H3'1 H 0.9370 0.3166 -0.0223 0.024 Uiso 0.499(4) 1 calc R U P A 2
H3'2 H 0.8609 0.3764 0.0434 0.024 Uiso 0.499(4) 1 calc R U P A 2
C4' C 0.7152(6) 0.2789(4) -0.0109(2) 0.0245(9) Uani 0.499(4) 1 d D U P A 2
H4'1 H 0.7242 0.2205 -0.0459 0.029 Uiso 0.499(4) 1 calc R U P A 2
H4'2 H 0.6702 0.3415 -0.0348 0.029 Uiso 0.499(4) 1 calc R U P A 2
C5' C 0.5366(5) 0.3381(3) 0.0787(2) 0.0246(8) Uani 0.499(4) 1 d D U P A 2
H5'1 H 0.4568 0.3599 0.0456 0.029 Uiso 0.499(4) 1 calc R U P A 2
H5'2 H 0.6058 0.3988 0.0846 0.029 Uiso 0.499(4) 1 calc R U P A 2
C6' C 0.4712(5) 0.3076(4) 0.1488(3) 0.0258(10) Uani 0.499(4) 1 d D U P A 2
H6'1 H 0.4272 0.3715 0.1715 0.031 Uiso 0.499(4) 1 calc R U P A 2
H6'2 H 0.3913 0.2543 0.1417 0.031 Uiso 0.499(4) 1 calc R U P A 2
C7' C 0.6721(5) 0.3481(4) 0.2339(3) 0.0227(9) Uani 0.499(4) 1 d D U P A 2
H7'1 H 0.6087 0.3781 0.2717 0.027 Uiso 0.499(4) 1 calc R U P A 2
H7'2 H 0.6972 0.4063 0.2006 0.027 Uiso 0.499(4) 1 calc R U P A 2
C8' C 0.8121(6) 0.3029(4) 0.2657(3) 0.0237(10) Uani 0.499(4) 1 d D U P A 2
H8'1 H 0.8752 0.3617 0.2838 0.028 Uiso 0.499(4) 1 calc R U P A 2
H8'2 H 0.7871 0.2553 0.3057 0.028 Uiso 0.499(4) 1 calc R U P A 2
C9' C 0.9728(15) 0.1484(11) 0.2429(7) 0.027(2) Uani 0.499(4) 1 d D U P A 2
H9'1 H 1.0249 0.1080 0.2062 0.041 Uiso 0.499(4) 1 calc R U P A 2
H9'2 H 0.9001 0.1020 0.2661 0.041 Uiso 0.499(4) 1 calc R U P A 2
H9'3 H 1.0447 0.1742 0.2779 0.041 Uiso 0.499(4) 1 calc R U P A 2
C10' C 0.957(2) 0.1241(12) 0.0239(10) 0.027(3) Uani 0.499(4) 1 d D U P A 2
H10D H 1.0375 0.1411 -0.0091 0.040 Uiso 0.499(4) 1 calc R U P A 2
H10E H 0.8697 0.1002 -0.0027 0.040 Uiso 0.499(4) 1 calc R U P A 2
H10F H 0.9895 0.0672 0.0560 0.040 Uiso 0.499(4) 1 calc R U P A 2
C11' C 0.5089(18) 0.1613(12) 0.0248(8) 0.032(3) Uani 0.499(4) 1 d D U P A 2
H11D H 0.4482 0.1370 0.0647 0.048 Uiso 0.499(4) 1 calc R U P A 2
H11E H 0.5628 0.1004 0.0049 0.048 Uiso 0.499(4) 1 calc R U P A 2
H11F H 0.4445 0.1926 -0.0115 0.048 Uiso 0.499(4) 1 calc R U P A 2
C12' C 0.5242(18) 0.1845(13) 0.2463(8) 0.031(2) Uani 0.499(4) 1 d D U P A 2
H12D H 0.6034 0.1529 0.2751 0.047 Uiso 0.499(4) 1 calc R U P A 2
H12E H 0.4726 0.1279 0.2201 0.047 Uiso 0.499(4) 1 calc R U P A 2
H12F H 0.4535 0.2216 0.2770 0.047 Uiso 0.499(4) 1 calc R U P A 2
N1' N 0.8949(9) 0.2412(8) 0.2102(4) 0.0151(13) Uani 0.499(4) 1 d D U P A 2
N2' N 0.9187(10) 0.2211(8) 0.0656(5) 0.0174(13) Uani 0.499(4) 1 d D U P A 2
N3' N 0.6174(9) 0.2434(7) 0.0500(5) 0.0187(13) Uani 0.499(4) 1 d D U P A 2
N4' N 0.5896(10) 0.2618(8) 0.1956(5) 0.0184(13) Uani 0.499(4) 1 d D U P A 2
Cl1 Cl 0.74358(6) 0.10161(3) 0.42932(2) 0.02238(9) Uani 1 1 d . . . . .
O2 O 0.6969(2) 0.21026(11) 0.42913(9) 0.0436(5) Uani 1 1 d . . . . .
O3 O 0.7168(2) 0.05436(12) 0.49664(8) 0.0461(5) Uani 1 1 d . . . . .
O4 O 0.9019(2) 0.0986(2) 0.41752(11) 0.0603(6) Uani 1 1 d . . . . .
O5 O 0.6734(2) 0.04227(13) 0.37362(8) 0.0380(4) Uani 1 1 d . . . . .
Cl2 Cl 0.24620(6) 0.94090(3) 0.16955(2) 0.02103(8) Uani 1 1 d . . . . .
O6 O 0.2584(2) 0.97541(12) 0.24187(7) 0.0393(3) Uani 1 1 d . . . . .
O7 O 0.3365(3) 0.8494(2) 0.15931(11) 0.0755(8) Uani 1 1 d . . . . .
O8 O 0.2901(2) 1.02463(18) 0.12321(10) 0.0607(6) Uani 1 1 d . . . . .
O9 O 0.09466(19) 0.91597(16) 0.15301(10) 0.0475(4) Uani 1 1 d . . . . .

loop_
_atom_site_aniso_label
_atom_site_aniso_U_11
_atom_site_aniso_U_22
_atom_site_aniso_U_33
_atom_site_aniso_U_23
_atom_site_aniso_U_13
_atom_site_aniso_U_12
Co1 0.01944(10) 0.01265(9) 0.01453(10) -0.00062(6) 0.00327(18) 0.00061(10)
N5 0.0329(9) 0.0149(6) 0.0251(7) 0.0020(5) 0.0032(7) -0.0023(6)
O1 0.0640(13) 0.0173(6) 0.0357(7) -0.0023(5) 0.0005(7) -0.0054(6)
C1 0.0185(16) 0.026(2) 0.027(2) -0.0068(16) 0.0061(14) -0.0040(15)
C2 0.024(2) 0.025(2) 0.023(2) 0.0011(15) 0.0059(16) -0.0054(16)
C3 0.024(2) 0.0219(18) 0.0176(18) 0.0038(16) 0.0034(16) -0.0036(17)
C4 0.031(2) 0.0190(17) 0.0195(18) 0.0050(15) 0.0004(16) 0.0005(16)
C5 0.023(2) 0.033(2) 0.018(2) -0.0026(15) 0.0006(16) 0.0061(16)
C6 0.0243(19) 0.0220(18) 0.0193(18) -0.0015(15) -0.0025(15) 0.0073(15)
C7 0.025(2) 0.0234(19) 0.018(2) -0.0038(16) 0.0028(16) 0.0011(16)
C8 0.0225(18) 0.0202(18) 0.0218(19) -0.0058(16) 0.0049(16) -0.0007(15)
C9 0.028(4) 0.026(3) 0.026(4) 0.001(3) -0.001(3) 0.007(3)
C10 0.023(4) 0.018(3) 0.026(5) -0.008(3) 0.004(3) 0.006(2)
C11 0.024(4) 0.021(3) 0.012(3) -0.002(2) 0.002(2) -0.010(3)
C12 0.028(4) 0.028(4) 0.019(4) 0.001(3) 0.007(3) -0.008(3)
N1 0.027(2) 0.019(2) 0.015(3) -0.0038(19) 0.0089(18) 0.0057(18)
N2 0.024(3) 0.017(2) 0.018(3) -0.0053(19) 0.0052(19) -0.004(2)
N3 0.022(3) 0.024(2) 0.015(2) 0.0035(17) 0.0021(18) 0.002(2)
N4 0.023(3) 0.015(2) 0.024(3) 0.0024(19) 0.0008(19) 0.0002(19)
C1' 0.0263(19) 0.0199(18) 0.0209(18) -0.0038(16) 0.0004(15) -0.0018(16)
C2' 0.0210(18) 0.028(2) 0.0207(18) -0.0006(16) -0.0013(15) 0.0006(16)
C3' 0.0224(19) 0.0180(17) 0.0202(17) 0.0003(14) -0.0001(15) -0.0007(15)
C4' 0.032(2) 0.0259(18) 0.0158(16) 0.0041(15) 0.0020(15) -0.0015(16)
C5' 0.0258(19) 0.0242(17) 0.0237(17) 0.0015(15) -0.0014(15) 0.0078(15)
C6' 0.0186(19) 0.030(2) 0.029(2) -0.0030(18) -0.0023(16) 0.0071(16)
C7' 0.0294(19) 0.0178(17) 0.0209(18) -0.0040(15) 0.0080(16) 0.0007(15)
C8' 0.030(2) 0.023(2) 0.018(2) -0.0058(16) 0.0053(19) -0.0037(17)
C9' 0.036(6) 0.024(3) 0.022(4) 0.003(3) -0.006(3) 0.006(3)
C10' 0.031(6) 0.026(4) 0.024(5) -0.003(3) 0.011(4) 0.002(3)
C11' 0.028(4) 0.033(4) 0.034(6) -0.006(3) -0.004(4) -0.002(3)
C12' 0.040(6) 0.029(3) 0.025(5) -0.005(3) 0.012(4) -0.008(3)
N1' 0.018(2) 0.018(2) 0.009(2) -0.0038(17) -0.0008(17) -0.0032(19)
N2' 0.020(3) 0.016(2) 0.015(2) 0.0021(17) 0.0035(17) 0.0060(18)
N3' 0.019(2) 0.017(2) 0.020(3) -0.0046(18) -0.0001(18) -0.0029(17)
N4' 0.016(2) 0.022(2) 0.018(2) -0.0005(19) 0.0059(17) 0.0012(19)
Cl1 0.0303(2) 0.01820(16) 0.01864(16) -0.00222(12) 0.0023(2) 0.0029(2)
O2 0.0758(13) 0.0177(6) 0.0373(8) 0.0014(6) 0.0161(8) 0.0094(6)
O3 0.0900(17) 0.0270(7) 0.0213(6) 0.0039(5) 0.0073(8) 0.0035(8)
O4 0.0336(9) 0.1009(17) 0.0464(10) -0.0221(11) 0.0011(8) 0.0039(10)
O5 0.0532(9) 0.0319(8) 0.0289(7) -0.0023(6) -0.0081(7) -0.0096(7)
Cl2 0.02295(17) 0.02100(16) 0.01915(16) 0.00141(12) 0.0033(2) 0.0006(2)
O6 0.0515(9) 0.0438(7) 0.0227(6) -0.0081(5) 0.0035(9) -0.0009(10)
O7 0.1012(18) 0.0766(15) 0.0484(11) -0.0275(11) -0.0293(12) 0.0670(14)
O8 0.0635(12) 0.0680(12) 0.0506(10) 0.0326(10) -0.0037(9) -0.0345(10)
O9 0.0357(9) 0.0617(11) 0.0452(9) 0.0064(9) -0.0020(7) -0.0210(9)

loop_
_atom_type_symbol
_atom_type_description
_atom_type_scat_dispersion_real
_atom_type_scat_dispersion_imag
_atom_type_scat_source
C C 0.0033 0.0016 'International Tables Vol C Tables 4.2.6.8 and 6.1.1.4'
H H 0.0000 0.0000 'International Tables Vol C Tables 4.2.6.8 and 6.1.1.4'
N N 0.0061 0.0033 'International Tables Vol C Tables 4.2.6.8 and 6.1.1.4'
O O 0.0106 0.0060 'International Tables Vol C Tables 4.2.6.8 and 6.1.1.4'
Cl Cl 0.1484 0.1585 'International Tables Vol C Tables 4.2.6.8 and 6.1.1.4'
Co Co 0.3494 0.9721 'International Tables Vol C Tables 4.2.6.8 and 6.1.1.4'

loop_
_geom_angle_atom_site_label_1
_geom_angle_atom_site_label_2
_geom_angle_atom_site_label_3
_geom_angle
N5 Co1 N2 104.2(3)
N5 Co1 N1 99.8(3)
N2 Co1 N1 88.6(3)
N5 Co1 N4 100.1(3)
N2 Co1 N4 155.7(4)
N1 Co1 N4 86.7(3)
N5 Co1 N3' 105.3(3)
N5 Co1 N4' 101.9(3)
N3' Co1 N4' 88.4(3)
N5 Co1 N2' 104.1(3)
N3' Co1 N2' 86.9(3)
N4' Co1 N2' 153.9(4)
N5 Co1 N3 102.5(3)
N2 Co1 N3 87.7(3)
N1 Co1 N3 157.6(4)
N4 Co1 N3 87.7(3)
N5 Co1 N1' 101.3(3)
N3' Co1 N1' 153.4(4)
N4' Co1 N1' 86.8(3)
N2' Co1 N1' 85.9(3)
O1 N5 Co1 128.50(13)
N1 C1 C2 107.8(5)
N1 C1 H1A 110.1
C2 C1 H1A 110.1
N1 C1 H1B 110.1
C2 C1 H1B 110.1
H1A C1 H1B 108.5
N2 C2 C1 109.6(5)
N2 C2 H2A 109.8
C1 C2 H2A 109.8
N2 C2 H2B 109.8
C1 C2 H2B 109.8
H2A C2 H2B 108.2
C4 C3 N2 109.8(5)
C4 C3 H3A 109.7
N2 C3 H3A 109.7
C4 C3 H3B 109.7
N2 C3 H3B 109.7
H3A C3 H3B 108.2
C3 C4 N3 109.0(5)
C3 C4 H4A 109.9
N3 C4 H4A 109.9
C3 C4 H4B 109.9
N3 C4 H4B 109.9
H4A C4 H4B 108.3
N3 C5 C6 110.0(5)
N3 C5 H5A 109.7
C6 C5 H5A 109.7
N3 C5 H5B 109.7
C6 C5 H5B 109.7
H5A C5 H5B 108.2
N4 C6 C5 108.4(5)
N4 C6 H6A 110.0
C5 C6 H6A 110.0
N4 C6 H6B 110.0
C5 C6 H6B 110.0
H6A C6 H6B 108.4
C8 C7 N4 109.1(5)
C8 C7 H7A 109.9
N4 C7 H7A 109.9
C8 C7 H7B 109.9
N4 C7 H7B 109.9
H7A C7 H7B 108.3
C7 C8 N1 108.0(5)
C7 C8 H8A 110.1
N1 C8 H8A 110.1
C7 C8 H8B 110.1
N1 C8 H8B 110.1
H8A C8 H8B 108.4
N1 C9 H9A 109.5
N1 C9 H9B 109.5
H9A C9 H9B 109.5
N1 C9 H9C 109.5
H9A C9 H9C 109.5
H9B C9 H9C 109.5
N2 C10 H10A 109.5
N2 C10 H10B 109.5
H10A C10 H10B 109.5
N2 C10 H10C 109.5
H10A C10 H10C 109.5
H10B C10 H10C 109.5
N3 C11 H11A 109.5
N3 C11 H11B 109.5
H11A C11 H11B 109.5
N3 C11 H11C 109.5
H11A C11 H11C 109.5
H11B C11 H11C 109.5
N4 C12 H12A 109.5
N4 C12 H12B 109.5
H12A C12 H12B 109.5
N4 C12 H12C 109.5
H12A C12 H12C 109.5
H12B C12 H12C 109.5
C1 N1 C9 108.7(7)
C1 N1 C8 110.0(7)
C9 N1 C8 109.4(8)
C1 N1 Co1 108.2(5)
C9 N1 Co1 118.2(10)
C8 N1 Co1 102.1(5)
C10 N2 C2 110.3(9)
C10 N2 C3 109.2(9)
C2 N2 C3 110.4(7)
C10 N2 Co1 118.2(11)
C2 N2 Co1 100.6(5)
C3 N2 Co1 107.7(5)
C11 N3 C5 109.7(8)
C11 N3 C4 110.9(7)
C5 N3 C4 108.8(7)
C11 N3 Co1 120.1(9)
C5 N3 Co1 107.6(5)
C4 N3 Co1 98.9(5)
C12 N4 C7 109.1(8)
C12 N4 C6 109.4(9)
C7 N4 C6 109.3(7)
C12 N4 Co1 117.8(10)
C7 N4 Co1 108.9(6)
C6 N4 Co1 101.9(5)
N1' C1' C2' 109.5(5)
N1' C1' H1'1 109.8
C2' C1' H1'1 109.8
N1' C1' H1'2 109.8
C2' C1' H1'2 109.8
H1'1 C1' H1'2 108.2
N2' C2' C1' 108.7(5)
N2' C2' H2'1 110.0
C1' C2' H2'1 110.0
N2' C2' H2'2 110.0
C1' C2' H2'2 110.0
H2'1 C2' H2'2 108.3
N2' C3' C4' 109.0(5)
N2' C3' H3'1 109.9
C4' C3' H3'1 109.9
N2' C3' H3'2 109.9
C4' C3' H3'2 109.9
H3'1 C3' H3'2 108.3
C3' C4' N3' 109.1(5)
C3' C4' H4'1 109.9
N3' C4' H4'1 109.9
C3' C4' H4'2 109.9
N3' C4' H4'2 109.9
H4'1 C4' H4'2 108.3
N3' C5' C6' 108.2(5)
N3' C5' H5'1 110.1
C6' C5' H5'1 110.1
N3' C5' H5'2 110.1
C6' C5' H5'2 110.1
H5'1 C5' H5'2 108.4
N4' C6' C5' 109.8(5)
N4' C6' H6'1 109.7
C5' C6' H6'1 109.7
N4' C6' H6'2 109.7
C5' C6' H6'2 109.7
H6'1 C6' H6'2 108.2
N4' C7' C8' 109.7(5)
N4' C7' H7'1 109.7
C8' C7' H7'1 109.7
N4' C7' H7'2 109.7
C8' C7' H7'2 109.7
H7'1 C7' H7'2 108.2
N1' C8' C7' 109.3(5)
N1' C8' H8'1 109.8
C7' C8' H8'1 109.8
N1' C8' H8'2 109.8
C7' C8' H8'2 109.8
H8'1 C8' H8'2 108.3
N1' C9' H9'1 109.5
N1' C9' H9'2 109.5
H9'1 C9' H9'2 109.5
N1' C9' H9'3 109.5
H9'1 C9' H9'3 109.5
H9'2 C9' H9'3 109.5
N2' C10' H10D 109.5
N2' C10' H10E 109.5
H10D C10' H10E 109.5
N2' C10' H10F 109.5
H10D C10' H10F 109.5
H10E C10' H10F 109.5
N3' C11' H11D 109.5
N3' C11' H11E 109.5
H11D C11' H11E 109.5
N3' C11' H11F 109.5
H11D C11' H11F 109.5
H11E C11' H11F 109.5
N4' C12' H12D 109.5
N4' C12' H12E 109.5
H12D C12' H12E 109.5
N4' C12' H12F 109.5
H12D C12' H12F 109.5
H12E C12' H12F 109.5
C1' N1' C9' 110.8(8)
C1' N1' C8' 110.7(7)
C9' N1' C8' 110.2(7)
C1' N1' Co1 101.6(5)
C9' N1' Co1 116.0(9)
C8' N1' Co1 107.2(5)
C10' N2' C3' 110.0(10)
C10' N2' C2' 109.4(9)
C3' N2' C2' 110.0(7)
C10' N2' Co1 115.7(11)
C3' N2' Co1 102.0(5)
C2' N2' Co1 109.4(5)
C5' N3' C11' 110.0(9)
C5' N3' C4' 109.1(6)
C11' N3' C4' 109.8(8)
C5' N3' Co1 101.0(5)
C11' N3' Co1 117.8(10)
C4' N3' Co1 108.6(5)
C12' N4' C7' 110.8(8)
C12' N4' C6' 110.4(8)
C7' N4' C6' 111.2(7)
C12' N4' Co1 116.5(10)
C7' N4' Co1 101.2(5)
C6' N4' Co1 106.3(5)
O2 Cl1 O3 110.37(9)
O2 Cl1 O5 111.30(11)
O3 Cl1 O5 111.49(10)
O2 Cl1 O4 108.46(13)
O3 Cl1 O4 107.25(13)
O5 Cl1 O4 107.81(11)
O7 Cl2 O8 110.52(17)
O7 Cl2 O9 109.91(16)
O8 Cl2 O9 106.93(11)
O7 Cl2 O6 109.25(11)
O8 Cl2 O6 110.12(11)
O9 Cl2 O6 110.09(12)

loop_
_geom_bond_atom_site_label_1
_geom_bond_atom_site_label_2
_geom_bond_distance
Co1 N5 1.7844(14)
Co1 N2 1.965(10)
Co1 N1 1.970(11)
Co1 N4 1.985(11)
Co1 N3' 1.988(10)
Co1 N4' 1.993(10)
Co1 N2' 1.999(10)
Co1 N3 2.012(9)
Co1 N1' 2.044(9)
N5 O1 1.155(2)
C1 N1 1.496(9)
C1 C2 1.506(6)
C1 H1A 0.9900
C1 H1B 0.9900
C2 N2 1.501(9)
C2 H2A 0.9900
C2 H2B 0.9900
C3 C4 1.493(6)
C3 N2 1.502(9)
C3 H3A 0.9900
C3 H3B 0.9900
C4 N3 1.498(9)
C4 H4A 0.9900
C4 H4B 0.9900
C5 N3 1.496(8)
C5 C6 1.517(6)
C5 H5A 0.9900
C5 H5B 0.9900
C6 N4 1.511(9)
C6 H6A 0.9900
C6 H6B 0.9900
C7 C8 1.502(6)
C7 N4 1.508(9)
C7 H7A 0.9900
C7 H7B 0.9900
C8 N1 1.515(9)
C8 H8A 0.9900
C8 H8B 0.9900
C9 N1 1.499(10)
C9 H9A 0.9800
C9 H9B 0.9800
C9 H9C 0.9800
C10 N2 1.497(10)
C10 H10A 0.9800
C10 H10B 0.9800
C10 H10C 0.9800
C11 N3 1.491(10)
C11 H11A 0.9800
C11 H11B 0.9800
C11 H11C 0.9800
C12 N4 1.496(10)
C12 H12A 0.9800
C12 H12B 0.9800
C12 H12C 0.9800
C1' N1' 1.488(9)
C1' C2' 1.499(6)
C1' H1'1 0.9900
C1' H1'2 0.9900
C2' N2' 1.497(8)
C2' H2'1 0.9900
C2' H2'2 0.9900
C3' N2' 1.496(9)
C3' C4' 1.505(6)
C3' H3'1 0.9900
C3' H3'2 0.9900
C4' N3' 1.519(8)
C4' H4'1 0.9900
C4' H4'2 0.9900
C5' N3' 1.493(9)
C5' C6' 1.501(6)
C5' H5'1 0.9900
C5' H5'2 0.9900
C6' N4' 1.499(9)
C6' H6'1 0.9900
C6' H6'2 0.9900
C7' N4' 1.497(10)
C7' C8' 1.506(6)
C7' H7'1 0.9900
C7' H7'2 0.9900
C8' N1' 1.502(9)
C8' H8'1 0.9900
C8' H8'2 0.9900
C9' N1' 1.490(9)
C9' H9'1 0.9800
C9' H9'2 0.9800
C9' H9'3 0.9800
C10' N2' 1.489(10)
C10' H10D 0.9800
C10' H10E 0.9800
C10' H10F 0.9800
C11' N3' 1.495(10)
C11' H11D 0.9800
C11' H11E 0.9800
C11' H11F 0.9800
C12' N4' 1.484(10)
C12' H12D 0.9800
C12' H12E 0.9800
C12' H12F 0.9800
Cl1 O2 1.4233(14)
Cl1 O3 1.4251(14)
Cl1 O5 1.4343(15)
Cl1 O4 1.444(2)
Cl2 O7 1.4182(18)
Cl2 O8 1.4227(16)
Cl2 O9 1.4336(17)
Cl2 O6 1.4386(13)

loop_
_geom_torsion_atom_site_label_1
_geom_torsion_atom_site_label_2
_geom_torsion_atom_site_label_3
_geom_torsion_atom_site_label_4
_geom_torsion
N2 Co1 N5 O1 -44.6(3)
N1 Co1 N5 O1 -135.6(3)
N4 Co1 N5 O1 136.1(3)
N3' Co1 N5 O1 37.9(3)
N4' Co1 N5 O1 129.5(3)
N2' Co1 N5 O1 -52.8(3)
N3 Co1 N5 O1 46.2(3)
N1' Co1 N5 O1 -141.4(3)
N1 C1 C2 N2 -50.7(7)
N2 C3 C4 N3 -49.3(7)
N3 C5 C6 N4 -48.8(7)
N4 C7 C8 N1 -47.0(7)
C2 C1 N1 C9 151.7(9)
C2 C1 N1 C8 -88.5(7)
C2 C1 N1 Co1 22.2(7)
C7 C8 N1 C1 167.7(6)
C7 C8 N1 C9 -73.0(10)
C7 C8 N1 Co1 53.0(6)
C1 C2 N2 C10 -73.9(12)
C1 C2 N2 C3 165.3(5)
C1 C2 N2 Co1 51.8(5)
C4 C3 N2 C10 146.3(11)
C4 C3 N2 C2 -92.2(7)
C4 C3 N2 Co1 16.7(7)
C6 C5 N3 C11 152.4(8)
C6 C5 N3 C4 -86.1(6)
C6 C5 N3 Co1 20.2(6)
C3 C4 N3 C11 -73.2(10)
C3 C4 N3 C5 166.0(5)
C3 C4 N3 Co1 54.0(5)
C8 C7 N4 C12 146.9(10)
C8 C7 N4 C6 -93.4(7)
C8 C7 N4 Co1 17.1(7)
C5 C6 N4 C12 -74.0(10)
C5 C6 N4 C7 166.5(6)
C5 C6 N4 Co1 51.3(5)
N1' C1' C2' N2' 50.9(7)
N2' C3' C4' N3' 47.8(7)
N3' C5' C6' N4' 52.7(7)
N4' C7' C8' N1' 49.8(7)
C2' C1' N1' C9' 72.5(10)
C2' C1' N1' C8' -165.0(5)
C2' C1' N1' Co1 -51.4(5)
C7' C8' N1' C1' 90.8(7)
C7' C8' N1' C9' -146.3(9)
C7' C8' N1' Co1 -19.2(7)
C4' C3' N2' C10' 71.3(11)
C4' C3' N2' C2' -168.1(5)
C4' C3' N2' Co1 -52.0(5)
C1' C2' N2' C10' -150.4(11)
C1' C2' N2' C3' 88.7(7)
C1' C2' N2' Co1 -22.6(7)
C6' C5' N3' C11' 73.2(10)
C6' C5' N3' C4' -166.2(5)
C6' C5' N3' Co1 -51.9(5)
C3' C4' N3' C5' 90.9(6)
C3' C4' N3' C11' -148.4(10)
C3' C4' N3' Co1 -18.4(6)
C8' C7' N4' C12' 70.9(11)
C8' C7' N4' C6' -166.0(5)
C8' C7' N4' Co1 -53.4(6)
C5' C6' N4' C12' -151.4(10)
C5' C6' N4' C7' 85.2(7)
C5' C6' N4' Co1 -24.1(7)
